data_2001619
loop_
_publ_author_name
'Prince, S.'
'K\"orber, F.'
'Cooke, P. R.'
'Lindsay Smith, J. R.'
'Mazid, M. A.'

_publ_section_title
;
 Structure of monomeric hydrated manganese(III)
 tetra(4-<i>N</i>-methylpyridyl)porphyrin pentachloride
;
_journal_issue 6
_journal_name_full 'Acta Crystallographica Section C'
_journal_page_first 1158
_journal_page_last 1160
_journal_paper_doi 10.1107/S0108270193000447
_journal_volume 49
_journal_year 1993
_chemical_formula_moiety 'C44 H36 Mn1 N8,Cl5,9(H2 O1)'
_chemical_formula_sum 'C44 H54 Cl5 Mn N8 O9'
_chemical_formula_weight 1071.2
_symmetry_cell_setting monoclinic
_symmetry_space_group_name_Hall '-P 2ybc'
_symmetry_space_group_name_H-M 'P 1 21/c 1'
_atom_type_scat_source IntTabIV
_cell_angle_alpha 90
_cell_angle_beta 108.26(3)
_cell_angle_gamma 90
_cell_formula_units_Z 2
_cell_length_a 13.630(6)
_cell_length_b 11.775(2)
_cell_length_c 16.316(8)
_cell_measurement_reflns_used 250
_cell_measurement_temperature 295
_cell_measurement_theta_max 26
_cell_measurement_theta_min 4.5
_cell_volume 2486.7(17)
_computing_data_collection 'Enraf-Nonius FAST software MADNES (Pflugrath & Messerschmidt, 1986)'
_computing_data_reduction MADNES
_computing_molecular_graphics 'ORTEPII (Johnson, 1976)'
_computing_structure_refinement 'SHELX76 (Sheldrick, 1976)'
_computing_structure_solution 'SHELXS86 (Sheldrick, 1990)'
_diffrn_measurement_device 'Enraf-Nonius FAST'
_diffrn_measurement_method 'On-line box integration'
_diffrn_radiation_type MoK\a
_diffrn_radiation_wavelength 0.71069
_diffrn_reflns_av_R_equivalents 0.105
_diffrn_reflns_limit_h_max 15
_diffrn_reflns_limit_h_min -16
_diffrn_reflns_limit_k_max 13
_diffrn_reflns_limit_k_min -13
_diffrn_reflns_limit_l_max 19
_diffrn_reflns_limit_l_min -19
_diffrn_reflns_number 10116
_diffrn_reflns_theta_max 26
_diffrn_standards_number 'standard reflections not applicable for FAST data collection'
_exptl_absorpt_coefficient_mu 0.538
_exptl_absorpt_correction_T_max 1.211
_exptl_absorpt_correction_T_min 0.699
_exptl_absorpt_correction_type 'empirical (DIFABS; Walker & Stuart, 1983)'
_exptl_crystal_colour 'Greenish brown'
_exptl_crystal_density_diffrn 1.430(10)
_exptl_crystal_description Plate
_exptl_crystal_F_000 1112
_exptl_crystal_size_max 0.6
_exptl_crystal_size_mid 0.5
_exptl_crystal_size_min 0.03
_refine_diff_density_max 0.41
_refine_diff_density_min -0.39
_refine_ls_number_parameters 305
_refine_ls_number_reflns 2088
_refine_ls_R_factor_obs 0.047
_refine_ls_shift/esd_max 0.051
_refine_ls_structure_factor_coef F
_refine_ls_weighting_details 'w = 1/\s^2^(F)'
_refine_ls_weighting_scheme calc
_refine_ls_wR_factor_obs 0.053
_reflns_number_observed 4215
_reflns_number_total 4215
_reflns_observed_criterion 'criterion for observation not applicable for FAST data collection'
_cod_data_source_file he1001.cif
_cod_data_source_block he1001_structure_1_of_1
_cod_depositor_comments
;
The following automatic conversions were performed:

'_refine_ls_weighting_scheme' value '1/\s^2^(F)' was changed to
'calc'. New tag '_refine_ls_weighting_details' was created. The value
of the new tag was set to 'w = 1/\s^2^(F)'.

Automatic conversion script
Id: cif_fix_values 3143 2015-03-26 13:38:13Z robertas 
;
_cod_original_cell_volume 2486.7(18)
_cod_original_formula_sum 'C44 H54 Cl5 Mn1 N8 O9'
_cod_database_code 2001619

loop_
_atom_site_label
_atom_site_fract_x
_atom_site_fract_y
_atom_site_fract_z
_atom_site_U_iso_or_equiv
Mn .5000 .0000 .0000 .0250(10)
N1 .4291(3) .1360(4) -.0676(3) .028(3)
N2 .3618(3) -.0727(4) -.0154(3) .027(3)
C1 .5804(4) .2546(5) -.0589(4) .029(4)
C2 .4755(5) .2343(5) -.0844(4) .030(4)
C3 .3982(5) .3138(6) -.1299(4) .036(4)
C4 .3051(5) .2647(5) -.1398(4) .035(4)
C5 .3244(4) .1545(5) -.1011(4) .029(4)
C6 .2465(4) .0789(5) -.0950(4) .028(4)
C7 .2648(4) -.0274(5) -.0567(4) .028(4)
C8 .1858(5) -.1073(6) -.0553(4) .038(4)
C9 .2350(5) -.2007(6) -.0121(4) .038(4)
C10 .3424(4) -.1790(5) .0115(4) .030(4)
C11 .1377(4) .1149(5) -.1319(4) .030(4)
C12 .0918(5) .1333(6) -.2195(4) .046(5)
C13 -.0087(5) .1657(7) -.2509(5) .048(5)
C14 -.0243(5) .1609(6) -.1130(5) .046(5)
C15 .0759(5) .1303(6) -.0787(4) .040(4)
C16 .6155(4) .3677(5) -.0793(4) .029(4)
C17 .6568(6) .4466(6) -.0150(5) .051(5)
C18 .6873(6) .5510(6) -.0348(5) .058(6)
C19 .6368(5) .5036(6) -.1803(4) .042(4)
C20 .6077(5) .3971(6) -.1626(4) .039(4)
N11 .6750(4) .5787(5) -.1171(4) .040(4)
N12 -.0662(4) .1784(5) -.1984(4) .042(4)
C110 .7015(7) .6942(6) -.1372(6) .066(6)
C120 -.1783(5) .2096(8) -.2354(6) .073(7)
O1 .5039(3) -.0830(4) -.1212(3) .041(3)
O2 .6542(4) -.0129(5) -.1842(3) .072(4)
O3 .1152(5) .0569(6) .3494(5) .114(6)
O4 -.0152(8) .6689(8) .9413(5) .155(9)
Cl1 .4318(2) -.1687(2) .3344(2) .0540(10)
Cl2 .1122(2) .1048(2) .15280(10) .0580(10)
Cl3 .0990(3) -.0598(3) -.3953(3) .097(3)
H3 .4114 .3971 -.1521 ?
H4 .2303 .3020 -.1710 ?
H8 .1034 -.0957 -.0831 ?
H9 .1989 -.2769 .0015 ?
H12 .1364 .1218 -.2632 ?
H13 -.0428 .1814 -.3192 ?
H14 -.0714 .1714 -.0713 ?
H15 .1083 .1178 -.0099 ?
H17 .6651 .4257 .0513 ?
H18 .7214 .6112 .0160 ?
H19 .6286 .5269 -.2462 ?
H20 .5786 .3364 -.2142 ?
H111 .6960 .6847 -.2043 ?
H112 .7800 .7149 -.1001 ?
H113 .6506 .7615 -.1307 ?
H121 -.2219 .2235 -.1912 ?
H122 -.2121 .1402 -.2782 ?
H123 -.1799 .2857 -.2728 ?

loop_
_geom_angle_atom_site_label_1
_geom_angle_atom_site_label_2
_geom_angle_atom_site_label_3
_geom_angle
N1 Mn N2 90.2(19)
N1 Mn O1 90.20(18)
N2 Mn O1 89.10(18)
Mn N1 C2 127.1(4)
Mn N1 C5 127.1(4)
C2 N1 C5 105.6(5)
Mn N2 C7 127.5(4)
Mn N2 C10 127.7(4)
C7 N2 C10 104.8(5)
C2 C1 C16 117.7(5)
N1 C2 C1 125.4(6)
N1 C2 C3 110.0(5)
C1 C2 C3 124.6(6)
C2 C3 C4 107.0(6)
C3 C4 C5 107.3(6)
N1 C5 C4 110.1(5)
N1 C5 C6 125.6(5)
C4 C5 C6 124.3(6)
C5 C6 C7 124.5(6)
C5 C6 C11 118.1(5)
C7 C6 C11 117.3(5)
N2 C7 C6 125.2(5)
N2 C7 C8 110.2(5)
C6 C7 C8 124.6(6)
C7 C8 C9 106.7(6)
C8 C9 C10 107.1(6)
N2 C10 C9 111.3(5)
C6 C11 C12 122.4(6)
C6 C11 C15 120.6(6)
C12 C11 C15 117.1(6)
C11 C12 C13 120.5(6)
C12 C13 N12 120.9(7)
C15 C14 N12 121.1(7)
C11 C15 C14 120.3(6)
C1 C16 C17 121.0(6)
C1 C16 C20 121.0(6)
C17 C16 C20 118.0(6)
C16 C17 C18 120.4(7)
C17 C18 N11 120.2(7)
C2O C19 N11 120.8(6)
C16 C20 C19 120.0(6)
C18 N11 C19 120.6(6)
C18 N11 C110 119.1(6)
C19 N11 C110 120.3(6)
C13 N12 C14 120.1(6)
C13 N12 C120 119.7(6)
C14 N12 C120 120.2(6)

loop_
_geom_bond_atom_site_label_1
_geom_bond_atom_site_label_2
_geom_bond_distance
Mn N1 2.012(5)
Mn N1 2.013(5)
Mn O1 2.221(4)
N1 C2 1.386(8)
N1 C5 1.376(8)
N2 C7 1.388(8)
N2 C10 1.379(8)
C1 C2 1.379(9)
C1 C16 1.488(9)
C2 C3 1.431(9)
C3 C4 1.356(9)
C4 C5 1.431(9)
C5 C6 1.414(9)
C6 C7 1.386(9)
C6 C11 1.477(9)
C7 C8 1.435(9)
C8 C9 1.364(9)
C9 C10 1.414(9)
C11 C12 1.387(9)
C11 C15 1.397(9)
C12 C13 1.359(10)
C13 N12 1.338(9)
C14 C15 1.352(10)
C14 N12 1.346(9)
C16 C17 1.382(10)
C16 C20 1.374(9)
C17 C18 1.368(11)
C18 N11 1.341(10)
C19 C20 1.374(10)
C19 N11 1.333(9)
N11 C110 1.471(11)
N12 C120 1.502(11)
